data_4026898
loop_
_publ_author_name
'Juraj Galeta'
'Milan Pot\'a\<cek'

_publ_section_title
;
 Substituted Diazatetracyclo[4.4.0.13,10.15,8]dodecanes as Stable Caged
 Proton Sponges
;
_journal_name_full 'Journal of Organic Chemistry'
_journal_page_first 1010
_journal_page_last 1017
_journal_paper_doi 10.1021/jo202235f
_journal_volume 77
_journal_year 2012
_chemical_formula_sum 'C40 H52 N6 O2'
_chemical_formula_weight 648.88
_chemical_name_systematic
; 
 ? 
;
_space_group_IT_number 2
_symmetry_cell_setting triclinic
_symmetry_space_group_name_Hall '-P 1'
_symmetry_space_group_name_H-M 'P -1'
_atom_sites_solution_hydrogens geom
_atom_sites_solution_primary direct
_atom_sites_solution_secondary difmap
_audit_creation_method SHELXL-97
_cell_angle_alpha 89.064(3)
_cell_angle_beta 80.717(3)
_cell_angle_gamma 83.191(3)
_cell_formula_units_Z 2
_cell_length_a 10.1677(4)
_cell_length_b 11.5098(5)
_cell_length_c 14.9251(6)
_cell_measurement_reflns_used 6128
_cell_measurement_temperature 120(2)
_cell_measurement_theta_max 27.5769
_cell_measurement_theta_min 3.0256
_cell_volume 1711.62(12)
_computing_cell_refinement 'CrysAlis RED (Oxford Diffraction Ltd, 2009)'
_computing_data_collection 'CrysAlis CCD (Oxford Diffraction Ltd, 2009)'
_computing_data_reduction 'CrysAlis RED (Oxford Diffraction Ltd, 2009)'
_computing_structure_refinement 'SHELXL-97 (Sheldrick, 1997)'
_computing_structure_solution 'SHELXS-97 (Sheldrick, 1990)'
_diffrn_ambient_temperature 120(2)
_diffrn_detector_area_resol_mean 8.4353
_diffrn_measured_fraction_theta_full 0.997
_diffrn_measured_fraction_theta_max 0.997
_diffrn_measurement_device_type 'Xcalibur, Sapphire2, large Be window'
_diffrn_measurement_method '\w scan'
_diffrn_radiation_monochromator graphite
_diffrn_radiation_source 'Enhance (Mo) x-ray Source'
_diffrn_radiation_type MoK\a
_diffrn_radiation_wavelength 0.71073
_diffrn_reflns_av_R_equivalents 0.0177
_diffrn_reflns_av_sigmaI/netI 0.0441
_diffrn_reflns_limit_h_max 11
_diffrn_reflns_limit_h_min -12
_diffrn_reflns_limit_k_max 13
_diffrn_reflns_limit_k_min -13
_diffrn_reflns_limit_l_max 17
_diffrn_reflns_limit_l_min -17
_diffrn_reflns_number 13227
_diffrn_reflns_theta_full 25.00
_diffrn_reflns_theta_max 25.00
_diffrn_reflns_theta_min 3.03
_diffrn_standards_number 0
_exptl_absorpt_coefficient_mu 0.079
_exptl_absorpt_correction_T_max 1.00000
_exptl_absorpt_correction_T_min 0.97954
_exptl_absorpt_correction_type multi-scan
_exptl_absorpt_process_details 'CrysAlis RED (Oxford Diffraction Ltd, 2009)'
_exptl_crystal_colour brown
_exptl_crystal_density_diffrn 1.259
_exptl_crystal_F_000 700
_exptl_crystal_size_max 0.60
_exptl_crystal_size_mid 0.40
_exptl_crystal_size_min 0.40
_refine_diff_density_max 0.378
_refine_diff_density_min -0.287
_refine_diff_density_rms 0.042
_refine_ls_extinction_method none
_refine_ls_goodness_of_fit_ref 1.049
_refine_ls_hydrogen_treatment constr
_refine_ls_matrix_type full
_refine_ls_number_parameters 433
_refine_ls_number_reflns 6014
_refine_ls_number_restraints 0
_refine_ls_restrained_S_all 1.049
_refine_ls_R_factor_all 0.0596
_refine_ls_R_factor_gt 0.0400
_refine_ls_shift/su_max 0.000
_refine_ls_shift/su_mean 0.000
_refine_ls_structure_factor_coef Fsqd
_refine_ls_weighting_details 'calc w=1/[\s^2^(Fo^2^)+(0.0564P)^2^+0.0000P] where P=(Fo^2^+2Fc^2^)/3'
_refine_ls_weighting_scheme calc
_refine_ls_wR_factor_gt 0.1014
_refine_ls_wR_factor_ref 0.1053
_reflns_number_gt 4316
_reflns_number_total 6014
_reflns_threshold_expression >2sigma(I)
_cod_data_source_file jo202235f_si_003.cif
_cod_data_source_block gj678
_cod_database_code 4026898

loop_
_symmetry_equiv_pos_as_xyz
'x, y, z'
'-x, -y, -z'

loop_
_atom_site_label
_atom_site_type_symbol
_atom_site_fract_x
_atom_site_fract_y
_atom_site_fract_z
_atom_site_U_iso_or_equiv
_atom_site_adp_type
_atom_site_occupancy
_atom_site_symmetry_multiplicity
_atom_site_calc_flag
_atom_site_refinement_flags
O1 O 0.60459(12) 1.17381(10) 0.15879(8) 0.0282(3) Uani 1 1 d .
O2 O -0.13284(11) 0.68815(10) -0.08322(8) 0.0257(3) Uani 1 1 d .
N1 N 0.19916(13) 0.81513(12) 0.36732(9) 0.0194(3) Uani 1 1 d .
N2 N 0.21379(13) 0.59643(11) 0.27088(9) 0.0178(3) Uani 1 1 d .
N3 N 0.39481(13) 1.02469(11) 0.17559(9) 0.0184(3) Uani 1 1 d .
N4 N 0.06565(13) 0.71426(11) 0.03027(9) 0.0188(3) Uani 1 1 d .
N5 N 0.26151(18) 0.43258(16) 0.78117(12) 0.0511(5) Uani 1 1 d .
N6 N 0.3978(2) 0.11068(17) 0.60890(14) 0.0624(6) Uani 1 1 d .
C1 C 0.23666(16) 0.86392(14) 0.20738(11) 0.0171(4) Uani 1 1 d .
C2 C 0.10449(16) 0.93519(14) 0.26045(11) 0.0191(4) Uani 1 1 d .
C3 C 0.07058(16) 0.84879(14) 0.33650(11) 0.0211(4) Uani 1 1 d .
H3 H 0.0040 0.8880 0.3868 0.025 Uiso 1 1 calc R
C4 C 0.01649(16) 0.74332(14) 0.30133(11) 0.0199(4) Uani 1 1 d .
H4A H -0.0673 0.7700 0.2774 0.024 Uiso 1 1 calc R
H4B H -0.0057 0.6893 0.3524 0.024 Uiso 1 1 calc R
C5 C 0.11677(16) 0.67736(14) 0.22652(11) 0.0178(4) Uani 1 1 d .
H5 H 0.0666 0.6291 0.1917 0.021 Uiso 1 1 calc R
C6 C 0.20524(16) 0.75229(13) 0.15697(10) 0.0166(4) Uani 1 1 d .
C7 C 0.33361(16) 0.65898(13) 0.13184(11) 0.0166(4) Uani 1 1 d .
C8 C 0.34997(16) 0.61541(14) 0.22666(11) 0.0175(4) Uani 1 1 d .
H8 H 0.4115 0.5405 0.2233 0.021 Uiso 1 1 calc R
C9 C 0.40191(16) 0.70749(13) 0.27957(11) 0.0179(4) Uani 1 1 d .
H9A H 0.4916 0.7226 0.2481 0.022 Uiso 1 1 calc R
H9B H 0.4123 0.6765 0.3406 0.022 Uiso 1 1 calc R
C10 C 0.30903(16) 0.82329(14) 0.29004(10) 0.0180(4) Uani 1 1 d .
H10 H 0.3625 0.8864 0.3038 0.022 Uiso 1 1 calc R
C11 C 0.13473(17) 1.04861(14) 0.30232(11) 0.0238(4) Uani 1 1 d .
H11A H 0.0511 1.0904 0.3342 0.036 Uiso 1 1 calc R
H11B H 0.1750 1.0983 0.2541 0.036 Uiso 1 1 calc R
H11C H 0.1973 1.0292 0.3454 0.036 Uiso 1 1 calc R
C12 C -0.01312(17) 0.97375(15) 0.21044(12) 0.0249(4) Uani 1 1 d .
H12A H -0.0861 1.0169 0.2523 0.037 Uiso 1 1 calc R
H12B H -0.0450 0.9047 0.1874 0.037 Uiso 1 1 calc R
H12C H 0.0163 1.0244 0.1595 0.037 Uiso 1 1 calc R
C13 C 0.30456(16) 0.55848(14) 0.07435(11) 0.0199(4) Uani 1 1 d .
H13A H 0.3857 0.5027 0.0599 0.030 Uiso 1 1 calc R
H13B H 0.2770 0.5899 0.0179 0.030 Uiso 1 1 calc R
H13C H 0.2324 0.5186 0.1085 0.030 Uiso 1 1 calc R
C14 C 0.46275(16) 0.69886(14) 0.07982(11) 0.0209(4) Uani 1 1 d .
H14A H 0.5322 0.6317 0.0692 0.031 Uiso 1 1 calc R
H14B H 0.4933 0.7581 0.1155 0.031 Uiso 1 1 calc R
H14C H 0.4455 0.7323 0.0214 0.031 Uiso 1 1 calc R
C15 C 0.31056(16) 0.94778(14) 0.13858(11) 0.0183(4) Uani 1 1 d .
H15A H 0.3679 0.8996 0.0897 0.022 Uiso 1 1 calc R
H15B H 0.2422 0.9976 0.1104 0.022 Uiso 1 1 calc R
C16 C 0.53665(16) 0.97768(14) 0.16246(12) 0.0223(4) Uani 1 1 d .
H16A H 0.5702 0.9654 0.0969 0.027 Uiso 1 1 calc R
H16B H 0.5471 0.9011 0.1932 0.027 Uiso 1 1 calc R
C17 C 0.61795(18) 1.06096(15) 0.20057(13) 0.0298(5) Uani 1 1 d .
H17A H 0.5876 1.0694 0.2668 0.036 Uiso 1 1 calc R
H17B H 0.7137 1.0281 0.1906 0.036 Uiso 1 1 calc R
C18 C 0.46634(18) 1.21923(15) 0.17267(12) 0.0266(4) Uani 1 1 d .
H18A H 0.4559 1.2975 0.1443 0.032 Uiso 1 1 calc R
H18B H 0.4333 1.2284 0.2386 0.032 Uiso 1 1 calc R
C19 C 0.38376(17) 1.14004(14) 0.13265(11) 0.0224(4) Uani 1 1 d .
H19A H 0.2887 1.1746 0.1420 0.027 Uiso 1 1 calc R
H19B H 0.4154 1.1318 0.0665 0.027 Uiso 1 1 calc R
C20 C 0.15111(16) 0.79014(14) 0.06730(11) 0.0186(4) Uani 1 1 d .
H20A H 0.0996 0.8686 0.0776 0.022 Uiso 1 1 calc R
H20B H 0.2295 0.7988 0.0199 0.022 Uiso 1 1 calc R
C21 C -0.07741(16) 0.75214(15) 0.05874(11) 0.0222(4) Uani 1 1 d .
H21A H -0.0972 0.8356 0.0430 0.027 Uiso 1 1 calc R
H21B H -0.1001 0.7446 0.1255 0.027 Uiso 1 1 calc R
C22 C -0.16282(17) 0.67987(16) 0.01331(11) 0.0254(4) Uani 1 1 d .
H22A H -0.1466 0.5970 0.0316 0.030 Uiso 1 1 calc R
H22B H -0.2588 0.7075 0.0337 0.030 Uiso 1 1 calc R
C23 C 0.00470(16) 0.64759(15) -0.11155(11) 0.0244(4) Uani 1 1 d .
H23A H 0.0262 0.6526 -0.1785 0.029 Uiso 1 1 calc R
H23B H 0.0220 0.5645 -0.0942 0.029 Uiso 1 1 calc R
C24 C 0.09424(17) 0.71851(15) -0.06929(11) 0.0224(4) Uani 1 1 d .
H24A H 0.1892 0.6878 -0.0902 0.027 Uiso 1 1 calc R
H24B H 0.0807 0.8008 -0.0895 0.027 Uiso 1 1 calc R
C25 C 0.21902(18) 0.85809(15) 0.45430(11) 0.0235(4) Uani 1 1 d .
H25A H 0.1451 0.9201 0.4757 0.028 Uiso 1 1 calc R
H25B H 0.3039 0.8941 0.4459 0.028 Uiso 1 1 calc R
C26 C 0.22434(16) 0.76503(14) 0.52675(11) 0.0203(4) Uani 1 1 d .
C27 C 0.20047(17) 0.65180(15) 0.51100(12) 0.0251(4) Uani 1 1 d .
H27 H 0.1788 0.6322 0.4540 0.030 Uiso 1 1 calc R
C28 C 0.20771(17) 0.56697(16) 0.57704(11) 0.0268(4) Uani 1 1 d .
H28 H 0.1903 0.4898 0.5656 0.032 Uiso 1 1 calc R
C29 C 0.24052(17) 0.59474(16) 0.66028(11) 0.0268(4) Uani 1 1 d .
C30 C 0.26403(18) 0.70831(16) 0.67733(12) 0.0290(4) Uani 1 1 d .
H30 H 0.2857 0.7279 0.7344 0.035 Uiso 1 1 calc R
C31 C 0.25564(18) 0.79204(16) 0.61111(11) 0.0259(4) Uani 1 1 d .
H31 H 0.2714 0.8696 0.6230 0.031 Uiso 1 1 calc R
C32 C 0.18069(17) 0.47671(14) 0.27850(11) 0.0218(4) Uani 1 1 d .
H32A H 0.2170 0.4361 0.2202 0.026 Uiso 1 1 calc R
H32B H 0.0818 0.4790 0.2872 0.026 Uiso 1 1 calc R
C33 C 0.23185(16) 0.40432(14) 0.35437(11) 0.0193(4) Uani 1 1 d .
C34 C 0.15660(18) 0.31809(14) 0.39287(11) 0.0245(4) Uani 1 1 d .
H34 H 0.0736 0.3100 0.3735 0.029 Uiso 1 1 calc R
C35 C 0.19904(19) 0.24376(15) 0.45856(12) 0.0289(4) Uani 1 1 d .
H35 H 0.1452 0.1857 0.4842 0.035 Uiso 1 1 calc R
C36 C 0.32069(19) 0.25379(15) 0.48732(12) 0.0265(4) Uani 1 1 d .
C37 C 0.39708(18) 0.34010(15) 0.44995(11) 0.0259(4) Uani 1 1 d .
H37 H 0.4801 0.3482 0.4693 0.031 Uiso 1 1 calc R
C38 C 0.35240(17) 0.41419(15) 0.38477(11) 0.0248(4) Uani 1 1 d .
H38 H 0.4052 0.4733 0.3601 0.030 Uiso 1 1 calc R
C39 C 0.25226(19) 0.50462(17) 0.72794(13) 0.0343(5) Uani 1 1 d .
C40 C 0.3646(2) 0.17517(17) 0.55504(14) 0.0385(5) Uani 1 1 d .

loop_
_atom_site_aniso_label
_atom_site_aniso_U_11
_atom_site_aniso_U_22
_atom_site_aniso_U_33
_atom_site_aniso_U_23
_atom_site_aniso_U_13
_atom_site_aniso_U_12
O1 0.0286(7) 0.0249(7) 0.0339(7) 0.0038(6) -0.0087(6) -0.0104(5)
O2 0.0204(7) 0.0348(7) 0.0238(7) 0.0005(6) -0.0094(5) -0.0028(5)
N1 0.0211(8) 0.0236(8) 0.0138(7) -0.0012(6) -0.0027(6) -0.0036(6)
N2 0.0172(8) 0.0181(7) 0.0189(7) 0.0036(6) -0.0044(6) -0.0033(6)
N3 0.0172(8) 0.0172(7) 0.0224(8) 0.0029(6) -0.0068(6) -0.0043(6)
N4 0.0159(8) 0.0234(8) 0.0182(7) 0.0013(6) -0.0046(6) -0.0047(6)
N5 0.0518(12) 0.0581(12) 0.0342(10) 0.0158(10) 0.0040(9) 0.0134(9)
N6 0.0842(16) 0.0515(12) 0.0610(13) 0.0285(11) -0.0360(12) -0.0176(11)
C1 0.0157(9) 0.0176(9) 0.0183(9) 0.0013(7) -0.0040(7) -0.0021(7)
C2 0.0176(9) 0.0191(9) 0.0200(9) -0.0023(7) -0.0026(7) 0.0002(7)
C3 0.0182(9) 0.0229(9) 0.0204(9) -0.0021(8) 0.0014(8) -0.0008(7)
C4 0.0173(9) 0.0235(9) 0.0188(9) 0.0027(8) -0.0019(7) -0.0032(7)
C5 0.0175(9) 0.0186(9) 0.0184(9) 0.0024(7) -0.0053(7) -0.0040(7)
C6 0.0171(9) 0.0173(9) 0.0161(8) 0.0003(7) -0.0035(7) -0.0033(7)
C7 0.0162(9) 0.0165(9) 0.0174(9) 0.0006(7) -0.0034(7) -0.0028(7)
C8 0.0145(9) 0.0174(9) 0.0205(9) 0.0009(7) -0.0035(7) -0.0003(7)
C9 0.0181(9) 0.0186(9) 0.0184(9) 0.0035(7) -0.0064(7) -0.0032(7)
C10 0.0175(9) 0.0190(9) 0.0181(9) 0.0009(7) -0.0041(7) -0.0032(7)
C11 0.0251(10) 0.0196(9) 0.0253(10) -0.0012(8) -0.0023(8) 0.0003(7)
C12 0.0219(10) 0.0242(10) 0.0270(10) -0.0018(8) -0.0029(8) 0.0033(7)
C13 0.0206(9) 0.0208(9) 0.0181(9) -0.0009(7) -0.0037(7) -0.0009(7)
C14 0.0190(9) 0.0213(9) 0.0216(9) -0.0020(8) -0.0010(8) -0.0018(7)
C15 0.0186(9) 0.0186(9) 0.0188(9) 0.0019(7) -0.0065(7) -0.0018(7)
C16 0.0204(10) 0.0200(9) 0.0274(10) 0.0014(8) -0.0060(8) -0.0028(7)
C17 0.0257(11) 0.0263(10) 0.0412(12) 0.0051(9) -0.0138(9) -0.0070(8)
C18 0.0328(11) 0.0191(9) 0.0281(10) 0.0001(8) -0.0044(9) -0.0047(8)
C19 0.0240(10) 0.0193(9) 0.0242(9) 0.0051(8) -0.0047(8) -0.0032(7)
C20 0.0165(9) 0.0208(9) 0.0194(9) 0.0021(7) -0.0042(7) -0.0041(7)
C21 0.0189(10) 0.0267(10) 0.0217(9) 0.0003(8) -0.0049(8) -0.0029(7)
C22 0.0196(10) 0.0342(11) 0.0233(10) 0.0029(9) -0.0052(8) -0.0056(8)
C23 0.0200(10) 0.0325(11) 0.0216(9) -0.0007(8) -0.0070(8) -0.0023(8)
C24 0.0212(10) 0.0290(10) 0.0182(9) 0.0034(8) -0.0063(8) -0.0039(8)
C25 0.0277(10) 0.0242(10) 0.0196(9) -0.0020(8) -0.0044(8) -0.0056(8)
C26 0.0173(9) 0.0252(10) 0.0177(9) -0.0022(8) -0.0011(7) -0.0012(7)
C27 0.0278(10) 0.0300(10) 0.0181(9) -0.0006(8) -0.0046(8) -0.0039(8)
C28 0.0307(11) 0.0241(10) 0.0239(10) -0.0001(8) -0.0011(8) -0.0003(8)
C29 0.0230(10) 0.0354(11) 0.0189(9) 0.0037(9) 0.0005(8) 0.0033(8)
C30 0.0282(11) 0.0430(12) 0.0158(9) -0.0010(9) -0.0047(8) -0.0022(9)
C31 0.0280(10) 0.0304(10) 0.0197(9) -0.0040(8) -0.0041(8) -0.0046(8)
C32 0.0216(10) 0.0225(9) 0.0231(9) 0.0027(8) -0.0064(8) -0.0063(7)
C33 0.0232(10) 0.0165(9) 0.0177(9) -0.0032(7) -0.0024(8) -0.0013(7)
C34 0.0267(10) 0.0225(9) 0.0256(10) 0.0007(8) -0.0052(8) -0.0065(8)
C35 0.0383(12) 0.0242(10) 0.0254(10) 0.0058(8) -0.0042(9) -0.0107(8)
C36 0.0393(12) 0.0193(9) 0.0205(9) 0.0028(8) -0.0060(9) -0.0001(8)
C37 0.0246(10) 0.0289(10) 0.0243(10) 0.0011(8) -0.0061(8) -0.0016(8)
C38 0.0275(10) 0.0244(10) 0.0237(10) 0.0040(8) -0.0051(8) -0.0067(8)
C39 0.0329(12) 0.0422(12) 0.0225(10) 0.0058(10) 0.0024(9) 0.0070(9)
C40 0.0497(14) 0.0329(11) 0.0369(12) 0.0098(10) -0.0167(11) -0.0090(10)

loop_
_atom_type_symbol
_atom_type_description
_atom_type_scat_dispersion_real
_atom_type_scat_dispersion_imag
_atom_type_scat_source
C C 0.0033 0.0016 'International Tables Vol C Tables 4.2.6.8 and 6.1.1.4'
H H 0.0000 0.0000 'International Tables Vol C Tables 4.2.6.8 and 6.1.1.4'
N N 0.0061 0.0033 'International Tables Vol C Tables 4.2.6.8 and 6.1.1.4'
O O 0.0106 0.0060 'International Tables Vol C Tables 4.2.6.8 and 6.1.1.4'

loop_
_geom_angle_atom_site_label_1
_geom_angle_atom_site_label_2
_geom_angle_atom_site_label_3
_geom_angle
C18 O1 C17 108.63(13)
C23 O2 C22 108.84(13)
C25 N1 C3 118.80(13)
C25 N1 C10 116.84(13)
C3 N1 C10 108.98(12)
C32 N2 C8 117.81(12)
C32 N2 C5 113.43(12)
C8 N2 C5 107.18(11)
C16 N3 C19 108.08(13)
C16 N3 C15 112.90(13)
C19 N3 C15 110.39(12)
C21 N4 C24 108.11(12)
C21 N4 C20 112.16(13)
C24 N4 C20 108.70(12)
C15 C1 C10 115.75(13)
C15 C1 C2 108.68(13)
C10 C1 C2 99.49(12)
C15 C1 C6 110.94(12)
C10 C1 C6 109.38(12)
C2 C1 C6 112.15(12)
C3 C2 C12 113.05(13)
C3 C2 C11 108.64(13)
C12 C2 C11 104.58(13)
C3 C2 C1 99.14(12)
C12 C2 C1 119.56(13)
C11 C2 C1 111.67(13)
N1 C3 C2 103.45(13)
N1 C3 C4 111.31(13)
C2 C3 C4 110.97(13)
N1 C3 H3 110.3
C2 C3 H3 110.3
C4 C3 H3 110.3
C3 C4 C5 112.47(13)
C3 C4 H4A 109.1
C5 C4 H4A 109.1
C3 C4 H4B 109.1
C5 C4 H4B 109.1
H4A C4 H4B 107.8
N2 C5 C4 108.09(12)
N2 C5 C6 105.84(12)
C4 C5 C6 117.39(13)
N2 C5 H5 108.4
C4 C5 H5 108.4
C6 C5 H5 108.4
C20 C6 C5 117.33(13)
C20 C6 C7 108.17(13)
C5 C6 C7 99.11(11)
C20 C6 C1 109.97(12)
C5 C6 C1 109.32(12)
C7 C6 C1 112.59(12)
C8 C7 C14 112.31(13)
C8 C7 C13 110.00(12)
C14 C7 C13 104.43(12)
C8 C7 C6 99.34(12)
C14 C7 C6 119.17(12)
C13 C7 C6 111.59(12)
N2 C8 C7 105.05(12)
N2 C8 C9 109.27(13)
C7 C8 C9 110.81(12)
N2 C8 H8 110.5
C7 C8 H8 110.5
C9 C8 H8 110.5
C8 C9 C10 113.05(13)
C8 C9 H9A 109.0
C10 C9 H9A 109.0
C8 C9 H9B 109.0
C10 C9 H9B 109.0
H9A C9 H9B 107.8
N1 C10 C9 109.68(12)
N1 C10 C1 104.99(12)
C9 C10 C1 117.13(13)
N1 C10 H10 108.2
C9 C10 H10 108.2
C1 C10 H10 108.2
C2 C11 H11A 109.5
C2 C11 H11B 109.5
H11A C11 H11B 109.5
C2 C11 H11C 109.5
H11A C11 H11C 109.5
H11B C11 H11C 109.5
C2 C12 H12A 109.5
C2 C12 H12B 109.5
H12A C12 H12B 109.5
C2 C12 H12C 109.5
H12A C12 H12C 109.5
H12B C12 H12C 109.5
C7 C13 H13A 109.5
C7 C13 H13B 109.5
H13A C13 H13B 109.5
C7 C13 H13C 109.5
H13A C13 H13C 109.5
H13B C13 H13C 109.5
C7 C14 H14A 109.5
C7 C14 H14B 109.5
H14A C14 H14B 109.5
C7 C14 H14C 109.5
H14A C14 H14C 109.5
H14B C14 H14C 109.5
N3 C15 C1 116.48(13)
N3 C15 H15A 108.2
C1 C15 H15A 108.2
N3 C15 H15B 108.2
C1 C15 H15B 108.2
H15A C15 H15B 107.3
N3 C16 C17 110.42(14)
N3 C16 H16A 109.6
C17 C16 H16A 109.6
N3 C16 H16B 109.6
C17 C16 H16B 109.6
H16A C16 H16B 108.1
O1 C17 C16 111.59(14)
O1 C17 H17A 109.3
C16 C17 H17A 109.3
O1 C17 H17B 109.3
C16 C17 H17B 109.3
H17A C17 H17B 108.0
O1 C18 C19 111.38(14)
O1 C18 H18A 109.4
C19 C18 H18A 109.4
O1 C18 H18B 109.4
C19 C18 H18B 109.4
H18A C18 H18B 108.0
N3 C19 C18 110.18(13)
N3 C19 H19A 109.6
C18 C19 H19A 109.6
N3 C19 H19B 109.6
C18 C19 H19B 109.6
H19A C19 H19B 108.1
N4 C20 C6 118.54(13)
N4 C20 H20A 107.7
C6 C20 H20A 107.7
N4 C20 H20B 107.7
C6 C20 H20B 107.7
H20A C20 H20B 107.1
N4 C21 C22 111.18(14)
N4 C21 H21A 109.4
C22 C21 H21A 109.4
N4 C21 H21B 109.4
C22 C21 H21B 109.4
H21A C21 H21B 108.0
O2 C22 C21 111.19(13)
O2 C22 H22A 109.4
C21 C22 H22A 109.4
O2 C22 H22B 109.4
C21 C22 H22B 109.4
H22A C22 H22B 108.0
O2 C23 C24 111.40(14)
O2 C23 H23A 109.3
C24 C23 H23A 109.3
O2 C23 H23B 109.3
C24 C23 H23B 109.3
H23A C23 H23B 108.0
N4 C24 C23 111.39(13)
N4 C24 H24A 109.3
C23 C24 H24A 109.3
N4 C24 H24B 109.3
C23 C24 H24B 109.3
H24A C24 H24B 108.0
N1 C25 C26 114.11(14)
N1 C25 H25A 108.7
C26 C25 H25A 108.7
N1 C25 H25B 108.7
C26 C25 H25B 108.7
H25A C25 H25B 107.6
C27 C26 C31 118.63(16)
C27 C26 C25 121.30(15)
C31 C26 C25 120.06(15)
C28 C27 C26 120.89(16)
C28 C27 H27 119.6
C26 C27 H27 119.6
C27 C28 C29 119.85(17)
C27 C28 H28 120.1
C29 C28 H28 120.1
C28 C29 C30 119.93(16)
C28 C29 C39 119.54(17)
C30 C29 C39 120.52(16)
C31 C30 C29 119.56(16)
C31 C30 H30 120.2
C29 C30 H30 120.2
C30 C31 C26 121.13(17)
C30 C31 H31 119.4
C26 C31 H31 119.4
N2 C32 C33 116.09(13)
N2 C32 H32A 108.3
C33 C32 H32A 108.3
N2 C32 H32B 108.3
C33 C32 H32B 108.3
H32A C32 H32B 107.4
C34 C33 C38 117.60(15)
C34 C33 C32 117.66(14)
C38 C33 C32 124.65(14)
C35 C34 C33 121.71(16)
C35 C34 H34 119.1
C33 C34 H34 119.1
C34 C35 C36 119.96(16)
C34 C35 H35 120.0
C36 C35 H35 120.0
C37 C36 C35 119.17(16)
C37 C36 C40 121.33(17)
C35 C36 C40 119.50(16)
C38 C37 C36 119.99(17)
C38 C37 H37 120.0
C36 C37 H37 120.0
C37 C38 C33 121.56(16)
C37 C38 H38 119.2
C33 C38 H38 119.2
N5 C39 C29 179.5(2)
N6 C40 C36 178.5(2)

loop_
_geom_bond_atom_site_label_1
_geom_bond_atom_site_label_2
_geom_bond_distance
O1 C18 1.424(2)
O1 C17 1.4329(19)
O2 C23 1.419(2)
O2 C22 1.4277(19)
N1 C25 1.449(2)
N1 C3 1.463(2)
N1 C10 1.4808(19)
N2 C32 1.4552(19)
N2 C8 1.4740(19)
N2 C5 1.5006(19)
N3 C16 1.462(2)
N3 C19 1.4650(19)
N3 C15 1.4735(19)
N4 C21 1.464(2)
N4 C24 1.4685(19)
N4 C20 1.4744(19)
N5 C39 1.145(2)
N6 C40 1.149(2)
C1 C15 1.562(2)
C1 C10 1.573(2)
C1 C2 1.588(2)
C1 C6 1.589(2)
C2 C3 1.521(2)
C2 C12 1.528(2)
C2 C11 1.540(2)
C3 C4 1.525(2)
C3 H3 1.0000
C4 C5 1.529(2)
C4 H4A 0.9900
C4 H4B 0.9900
C5 C6 1.576(2)
C5 H5 1.0000
C6 C20 1.564(2)
C6 C7 1.588(2)
C7 C8 1.521(2)
C7 C14 1.530(2)
C7 C13 1.535(2)
C8 C9 1.523(2)
C8 H8 1.0000
C9 C10 1.534(2)
C9 H9A 0.9900
C9 H9B 0.9900
C10 H10 1.0000
C11 H11A 0.9800
C11 H11B 0.9800
C11 H11C 0.9800
C12 H12A 0.9800
C12 H12B 0.9800
C12 H12C 0.9800
C13 H13A 0.9800
C13 H13B 0.9800
C13 H13C 0.9800
C14 H14A 0.9800
C14 H14B 0.9800
C14 H14C 0.9800
C15 H15A 0.9900
C15 H15B 0.9900
C16 C17 1.511(2)
C16 H16A 0.9900
C16 H16B 0.9900
C17 H17A 0.9900
C17 H17B 0.9900
C18 C19 1.501(2)
C18 H18A 0.9900
C18 H18B 0.9900
C19 H19A 0.9900
C19 H19B 0.9900
C20 H20A 0.9900
C20 H20B 0.9900
C21 C22 1.512(2)
C21 H21A 0.9900
C21 H21B 0.9900
C22 H22A 0.9900
C22 H22B 0.9900
C23 C24 1.507(2)
C23 H23A 0.9900
C23 H23B 0.9900
C24 H24A 0.9900
C24 H24B 0.9900
C25 C26 1.512(2)
C25 H25A 0.9900
C25 H25B 0.9900
C26 C27 1.384(2)
C26 C31 1.396(2)
C27 C28 1.380(2)
C27 H27 0.9500
C28 C29 1.389(2)
C28 H28 0.9500
C29 C30 1.391(2)
C29 C39 1.444(2)
C30 C31 1.375(2)
C30 H30 0.9500
C31 H31 0.9500
C32 C33 1.518(2)
C32 H32A 0.9900
C32 H32B 0.9900
C33 C34 1.386(2)
C33 C38 1.391(2)
C34 C35 1.379(2)
C34 H34 0.9500
C35 C36 1.391(2)
C35 H35 0.9500
C36 C37 1.388(2)
C36 C40 1.435(2)
C37 C38 1.380(2)
C37 H37 0.9500
C38 H38 0.9500

loop_
_geom_torsion_atom_site_label_1
_geom_torsion_atom_site_label_2
_geom_torsion_atom_site_label_3
_geom_torsion_atom_site_label_4
_geom_torsion
C15 C1 C2 C3 -166.56(12)
C10 C1 C2 C3 -45.13(14)
C6 C1 C2 C3 70.42(15)
C15 C1 C2 C12 70.26(18)
C10 C1 C2 C12 -168.31(13)
C6 C1 C2 C12 -52.76(18)
C15 C1 C2 C11 -52.21(17)
C10 C1 C2 C11 69.22(15)
C6 C1 C2 C11 -175.23(12)
C25 N1 C3 C2 107.79(15)
C10 N1 C3 C2 -29.43(16)
C25 N1 C3 C4 -132.99(14)
C10 N1 C3 C4 89.80(15)
C12 C2 C3 N1 174.08(13)
C11 C2 C3 N1 -70.30(15)
C1 C2 C3 N1 46.38(14)
C12 C2 C3 C4 54.62(18)
C11 C2 C3 C4 170.23(13)
C1 C2 C3 C4 -73.08(15)
N1 C3 C4 C5 -55.12(17)
C2 C3 C4 C5 59.52(17)
C32 N2 C5 C4 97.93(15)
C8 N2 C5 C4 -130.29(13)
C32 N2 C5 C6 -135.50(14)
C8 N2 C5 C6 -3.72(15)
C3 C4 C5 N2 82.58(15)
C3 C4 C5 C6 -36.93(19)
N2 C5 C6 C20 146.66(13)
C4 C5 C6 C20 -92.64(17)
N2 C5 C6 C7 30.66(14)
C4 C5 C6 C7 151.36(13)
N2 C5 C6 C1 -87.28(14)
C4 C5 C6 C1 33.42(18)
C15 C1 C6 C20 -43.51(17)
C10 C1 C6 C20 -172.39(12)
C2 C1 C6 C20 78.23(15)
C15 C1 C6 C5 -173.68(12)
C10 C1 C6 C5 57.44(16)
C2 C1 C6 C5 -51.94(16)
C15 C1 C6 C7 77.19(15)
C10 C1 C6 C7 -51.69(16)
C2 C1 C6 C7 -161.07(12)
C20 C6 C7 C8 -168.10(12)
C5 C6 C7 C8 -45.28(13)
C1 C6 C7 C8 70.17(14)
C20 C6 C7 C14 69.72(17)
C5 C6 C7 C14 -167.45(13)
C1 C6 C7 C14 -52.01(18)
C20 C6 C7 C13 -52.14(15)
C5 C6 C7 C13 70.69(14)
C1 C6 C7 C13 -173.86(12)
C32 N2 C8 C7 102.65(15)
C5 N2 C8 C7 -26.68(15)
C32 N2 C8 C9 -138.43(14)
C5 N2 C8 C9 92.25(14)
C14 C7 C8 N2 172.45(12)
C13 C7 C8 N2 -71.70(15)
C6 C7 C8 N2 45.47(14)
C14 C7 C8 C9 54.57(17)
C13 C7 C8 C9 170.41(13)
C6 C7 C8 C9 -72.41(14)
N2 C8 C9 C10 -56.10(16)
C7 C8 C9 C10 59.19(17)
C25 N1 C10 C9 94.51(16)
C3 N1 C10 C9 -127.34(14)
C25 N1 C10 C1 -138.83(14)
C3 N1 C10 C1 -0.67(16)
C8 C9 C10 N1 82.73(16)
C8 C9 C10 C1 -36.75(18)
C15 C1 C10 N1 144.86(13)
C2 C1 C10 N1 28.68(14)
C6 C1 C10 N1 -88.97(14)
C15 C1 C10 C9 -93.21(17)
C2 C1 C10 C9 150.61(13)
C6 C1 C10 C9 32.97(18)
C16 N3 C15 C1 96.91(16)
C19 N3 C15 C1 -142.01(14)
C10 C1 C15 N3 -29.5(2)
C2 C1 C15 N3 81.37(16)
C6 C1 C15 N3 -154.89(13)
C19 N3 C16 C17 56.84(17)
C15 N3 C16 C17 179.23(13)
C18 O1 C17 C16 58.25(18)
N3 C16 C17 O1 -58.50(19)
C17 O1 C18 C19 -59.33(17)
C16 N3 C19 C18 -57.87(17)
C15 N3 C19 C18 178.22(13)
O1 C18 C19 N3 60.64(18)
C21 N4 C20 C6 95.41(17)
C24 N4 C20 C6 -145.12(14)
C5 C6 C20 N4 -29.4(2)
C7 C6 C20 N4 81.56(16)
C1 C6 C20 N4 -155.11(13)
C24 N4 C21 C22 55.08(17)
C20 N4 C21 C22 174.90(13)
C23 O2 C22 C21 59.44(18)
N4 C21 C22 O2 -58.91(18)
C22 O2 C23 C24 -59.37(17)
C21 N4 C24 C23 -55.01(17)
C20 N4 C24 C23 -176.99(13)
O2 C23 C24 N4 58.75(18)
C3 N1 C25 C26 109.71(16)
C10 N1 C25 C26 -116.34(15)
N1 C25 C26 C27 -5.2(2)
N1 C25 C26 C31 173.93(15)
C31 C26 C27 C28 -0.2(3)
C25 C26 C27 C28 178.93(16)
C26 C27 C28 C29 -0.6(3)
C27 C28 C29 C30 1.0(3)
C27 C28 C29 C39 -177.96(16)
C28 C29 C30 C31 -0.6(3)
C39 C29 C30 C31 178.35(17)
C29 C30 C31 C26 -0.2(3)
C27 C26 C31 C30 0.6(3)
C25 C26 C31 C30 -178.54(16)
C8 N2 C32 C33 79.07(18)
C5 N2 C32 C33 -154.59(13)
N2 C32 C33 C34 149.60(15)
N2 C32 C33 C38 -34.0(2)
C38 C33 C34 C35 -0.4(3)
C32 C33 C34 C35 176.30(16)
C33 C34 C35 C36 -0.4(3)
C34 C35 C36 C37 0.8(3)
C34 C35 C36 C40 -179.34(17)
C35 C36 C37 C38 -0.3(3)
C40 C36 C37 C38 179.82(17)
C36 C37 C38 C33 -0.5(3)
C34 C33 C38 C37 0.9(3)
C32 C33 C38 C37 -175.56(16)
